data_4517370
loop_
_publ_author_name
'Uno, Hiroto'
'Imai, Takanori'
'Harada, Kyosuke'
'Shibata, Norio'

_publ_section_title
;
 Synthesis of Highly Functionalized 12-Membered Trifluoromethyl
 Heterocycles via a Nondecarboxylative Pd-Catalyzed [6 + 6] Annulation
;
_journal_issue 2
_journal_name_full 'ACS Catalysis'
_journal_page_first 1454
_journal_page_last 1459
_journal_paper_doi 10.1021/acscatal.9b05377
_journal_volume 10
_journal_year 2020
_chemical_formula_moiety 'C29 H29 F4 N O6 S'
_chemical_formula_sum 'C29 H29 F4 N O6 S'
_chemical_formula_weight 595.60
_space_group_IT_number 2
_space_group_name_Hall '-P 1'
_space_group_name_H-M_alt 'P -1'
_symmetry_cell_setting triclinic
_symmetry_Int_Tables_number 2
_symmetry_space_group_name_Hall '-P 1'
_symmetry_space_group_name_H-M 'P -1'
_atom_sites_solution_hydrogens geom
_atom_sites_solution_primary direct
_atom_sites_solution_secondary difmap
_cell_angle_alpha 84.332(6)
_cell_angle_beta 74.645(6)
_cell_angle_gamma 85.308(6)
_cell_formula_units_Z 2
_cell_length_a 9.4313(3)
_cell_length_b 11.4154(4)
_cell_length_c 13.8509(4)
_cell_measurement_reflns_used 11821
_cell_measurement_temperature 173
_cell_measurement_theta_max 27.45
_cell_measurement_theta_min 1.79
_cell_volume 1428.55(9)
_computing_cell_refinement 'RAPID AUTO'
_computing_data_collection 'RAPID AUTO (Rigaku, ????)'
_computing_data_reduction 'RAPID AUTO'
_computing_molecular_graphics 'CrystalStructure 4.0'
_computing_publication_material 'CrystalStructure 4.0 (Rigaku, 2010)'
_computing_structure_refinement 'SHELXL97 (Sheldrick, 2008)'
_computing_structure_solution 'SIR2004 (Burla, et al., 2005)'
_diffrn_ambient_temperature 173
_diffrn_detector_area_resol_mean 10.000
_diffrn_measured_fraction_theta_full 0.992
_diffrn_measured_fraction_theta_max 0.992
_diffrn_measurement_device_type 'Rigaku R-AXIS RAPID'
_diffrn_measurement_method \w
_diffrn_radiation_type 'Mo K\a'
_diffrn_radiation_wavelength 0.71075
_diffrn_reflns_av_R_equivalents 0.0302
_diffrn_reflns_limit_h_max 12
_diffrn_reflns_limit_h_min -10
_diffrn_reflns_limit_k_max 14
_diffrn_reflns_limit_k_min -14
_diffrn_reflns_limit_l_max 17
_diffrn_reflns_limit_l_min -17
_diffrn_reflns_number 13927
_diffrn_reflns_theta_full 27.45
_diffrn_reflns_theta_max 27.45
_diffrn_standards_number 0
_exptl_absorpt_coefficient_mu 0.182
_exptl_absorpt_correction_T_max 0.991
_exptl_absorpt_correction_T_min 0.855
_exptl_absorpt_correction_type multi-scan
_exptl_absorpt_process_details 'ABSCOR (Rigaku, 1995)'
_exptl_crystal_colour colorless
_exptl_crystal_density_diffrn 1.385
_exptl_crystal_density_method 'not measured'
_exptl_crystal_description block
_exptl_crystal_F_000 620.00
_exptl_crystal_size_max 0.250
_exptl_crystal_size_mid 0.200
_exptl_crystal_size_min 0.050
_refine_diff_density_max 0.570
_refine_diff_density_min -0.380
_refine_ls_extinction_method none
_refine_ls_goodness_of_fit_ref 1.035
_refine_ls_hydrogen_treatment constr
_refine_ls_number_parameters 370
_refine_ls_number_reflns 6467
_refine_ls_number_restraints 0
_refine_ls_R_factor_gt 0.0484
_refine_ls_shift/su_max 0.000
_refine_ls_structure_factor_coef Fsqd
_refine_ls_weighting_details 'w = 1/[\s^2^(Fo^2^)+(0.0602P)^2^+0.6478P] where P=(Fo^2^+2Fc^2^)/3'
_refine_ls_weighting_scheme calc
_refine_ls_wR_factor_ref 0.1277
_reflns_number_gt 5064
_reflns_number_total 6467
_reflns_threshold_expression F^2^>2.0\s(F^2^)
_cod_data_source_file cs9b05377_si_006.cif
_cod_data_source_block 181130Imaibypro2
_cod_depositor_comments 'Adding full bibliography for 4517368--4517370.cif.'
_cod_original_cell_volume 1428.54(9)
_cod_database_code 4517370

loop_
_symmetry_equiv_pos_site_id
_symmetry_equiv_pos_as_xyz
1 +X,+Y,+Z
2 -X,-Y,-Z

loop_
_atom_site_label
_atom_site_type_symbol
_atom_site_fract_x
_atom_site_fract_y
_atom_site_fract_z
_atom_site_U_iso_or_equiv
_atom_site_adp_type
_atom_site_occupancy
_atom_site_symmetry_multiplicity
_atom_site_calc_flag
_atom_site_refinement_flags
S1 S 0.02203(5) 0.24890(4) 0.06068(3) 0.02713(12) Uani 1.0 2 d .
F1 F -0.35431(14) 0.05460(11) -0.07594(11) 0.0518(4) Uani 1.0 2 d .
F2 F -0.28976(14) 0.19512(14) -0.00716(11) 0.0573(4) Uani 1.0 2 d .
F3 F -0.36595(14) 0.23245(11) -0.14072(12) 0.0524(4) Uani 1.0 2 d .
F4 F 0.80848(19) 0.36806(16) -0.54549(13) 0.0768(5) Uani 1.0 2 d .
O1 O -0.13602(16) 0.07943(12) -0.24112(11) 0.0386(4) Uani 1.0 2 d .
O2 O -0.01930(19) -0.02712(15) -0.36640(13) 0.0548(5) Uani 1.0 2 d .
O3 O 0.10726(15) 0.05357(11) -0.27525(10) 0.0343(3) Uani 1.0 2 d .
O4 O -0.01107(16) 0.13962(12) 0.12016(10) 0.0370(3) Uani 1.0 2 d .
O5 O -0.09027(14) 0.34181(12) 0.06443(10) 0.0342(3) Uani 1.0 2 d .
O6 O 0.2371(3) 0.14113(18) 0.4230(2) 0.0902(8) Uani 1.0 2 d .
N1 N 0.07908(16) 0.21740(13) -0.05649(11) 0.0283(4) Uani 1.0 2 d .
C1 C -0.0857(3) 0.32684(18) -0.26741(16) 0.0404(5) Uani 1.0 2 d .
C2 C -0.0213(3) 0.43373(19) -0.29754(16) 0.0445(5) Uani 1.0 2 d .
C3 C 0.0725(3) 0.47095(18) -0.24681(16) 0.0412(5) Uani 1.0 2 d .
C4 C 0.1042(3) 0.40089(17) -0.16717(14) 0.0338(4) Uani 1.0 2 d .
C5 C 0.04101(19) 0.29308(15) -0.13660(13) 0.0276(4) Uani 1.0 2 d .
C6 C -0.0553(2) 0.25548(16) -0.18667(14) 0.0296(4) Uani 1.0 2 d .
C7 C -0.1264(2) 0.13883(16) -0.15603(15) 0.0321(4) Uani 1.0 2 d .
C8 C -0.0128(3) 0.03011(17) -0.29965(16) 0.0377(5) Uani 1.0 2 d .
C9 C 0.2447(3) -0.00393(19) -0.33097(16) 0.0404(5) Uani 1.0 2 d .
C10 C 0.3539(3) -0.00407(17) -0.26855(16) 0.0366(5) Uani 1.0 2 d .
C11 C 0.3883(2) 0.11813(16) -0.25054(14) 0.0316(4) Uani 1.0 2 d .
C12 C 0.3232(2) 0.16940(16) -0.16618(15) 0.0317(4) Uani 1.0 2 d .
C13 C 0.2012(2) 0.12459(16) -0.08169(14) 0.0312(4) Uani 1.0 2 d .
C14 C -0.2854(3) 0.15550(18) -0.09531(17) 0.0383(5) Uani 1.0 2 d .
C15 C 0.4991(2) 0.18239(17) -0.33120(15) 0.0341(4) Uani 1.0 2 d .
C16 C 0.6250(3) 0.12502(19) -0.38831(16) 0.0408(5) Uani 1.0 2 d .
C17 C 0.7302(3) 0.1865(3) -0.46037(17) 0.0472(6) Uani 1.0 2 d .
C18 C 0.7067(3) 0.3064(3) -0.47495(18) 0.0516(6) Uani 1.0 2 d .
C19 C 0.5838(3) 0.3668(3) -0.4214(2) 0.0553(6) Uani 1.0 2 d .
C20 C 0.4801(3) 0.3041(2) -0.35001(18) 0.0462(5) Uani 1.0 2 d .
C21 C 0.1729(2) 0.30222(16) 0.09322(14) 0.0289(4) Uani 1.0 2 d .
C22 C 0.2551(3) 0.22761(18) 0.14566(16) 0.0408(5) Uani 1.0 2 d .
C23 C 0.3735(3) 0.2712(2) 0.17036(19) 0.0494(6) Uani 1.0 2 d .
C24 C 0.4093(3) 0.3875(2) 0.14506(16) 0.0421(5) Uani 1.0 2 d .
C25 C 0.3244(3) 0.46044(18) 0.09286(16) 0.0390(5) Uani 1.0 2 d .
C26 C 0.2065(2) 0.41920(16) 0.06684(15) 0.0325(4) Uani 1.0 2 d .
C27 C 0.5366(3) 0.4336(3) 0.1745(2) 0.0598(7) Uani 1.0 2 d .
C28 C 0.1640(5) 0.2510(4) 0.4504(4) 0.1080(14) Uani 1.0 2 d .
C29 C 0.2621(6) 0.3292(4) 0.4601(4) 0.1240(17) Uani 1.0 2 d .
H1 H -0.1510 0.3019 -0.3020 0.0485 Uiso 1.0 2 calc R
H2 H -0.0416 0.4814 -0.3530 0.0535 Uiso 1.0 2 calc R
H3 H 0.1153 0.5449 -0.2667 0.0495 Uiso 1.0 2 calc R
H4 H 0.1697 0.4266 -0.1330 0.0406 Uiso 1.0 2 calc R
H6 H 0.1753 0.0943 0.4185 0.1082 Uiso 1.0 2 calc R
H7 H -0.0693 0.0867 -0.1155 0.0385 Uiso 1.0 2 calc R
H9A H 0.2817 0.0397 -0.3972 0.0484 Uiso 1.0 2 calc R
H9B H 0.2287 -0.0857 -0.3419 0.0484 Uiso 1.0 2 calc R
H10A H 0.4466 -0.0465 -0.3027 0.0440 Uiso 1.0 2 calc R
H10B H 0.3144 -0.0480 -0.2028 0.0440 Uiso 1.0 2 calc R
H12 H 0.3586 0.2428 -0.1592 0.0380 Uiso 1.0 2 calc R
H13A H 0.2389 0.1008 -0.0220 0.0374 Uiso 1.0 2 calc R
H13B H 0.1633 0.0543 -0.1008 0.0374 Uiso 1.0 2 calc R
H16 H 0.6391 0.0419 -0.3777 0.0489 Uiso 1.0 2 calc R
H17 H 0.8161 0.1468 -0.4985 0.0567 Uiso 1.0 2 calc R
H19 H 0.5703 0.4499 -0.4332 0.0663 Uiso 1.0 2 calc R
H20 H 0.3940 0.3448 -0.3130 0.0555 Uiso 1.0 2 calc R
H22 H 0.2311 0.1479 0.1645 0.0490 Uiso 1.0 2 calc R
H23 H 0.4311 0.2201 0.2054 0.0593 Uiso 1.0 2 calc R
H25 H 0.3478 0.5404 0.0746 0.0467 Uiso 1.0 2 calc R
H26 H 0.1494 0.4703 0.0314 0.0390 Uiso 1.0 2 calc R
H27A H 0.5459 0.5170 0.1506 0.0717 Uiso 1.0 2 calc R
H27B H 0.5185 0.4250 0.2478 0.0717 Uiso 1.0 2 calc R
H27C H 0.6278 0.3885 0.1442 0.0717 Uiso 1.0 2 calc R
H28A H 0.1137 0.2842 0.3986 0.1296 Uiso 1.0 2 calc R
H28B H 0.0882 0.2392 0.5149 0.1296 Uiso 1.0 2 calc R
H29A H 0.2092 0.4044 0.4791 0.1489 Uiso 1.0 2 calc R
H29B H 0.3107 0.2969 0.5121 0.1489 Uiso 1.0 2 calc R
H29C H 0.3362 0.3419 0.3960 0.1489 Uiso 1.0 2 calc R

loop_
_atom_site_aniso_label
_atom_site_aniso_U_11
_atom_site_aniso_U_22
_atom_site_aniso_U_33
_atom_site_aniso_U_12
_atom_site_aniso_U_13
_atom_site_aniso_U_23
S1 0.0275(3) 0.0267(3) 0.0271(3) -0.00439(16) -0.00621(17) -0.00166(16)
F1 0.0395(7) 0.0425(7) 0.0736(10) -0.0114(6) -0.0151(7) 0.0028(7)
F2 0.0389(7) 0.0819(11) 0.0525(8) -0.0078(7) -0.0066(6) -0.0229(8)
F3 0.0360(7) 0.0440(7) 0.0809(10) 0.0024(6) -0.0253(7) 0.0014(7)
F4 0.0683(11) 0.0846(12) 0.0619(10) -0.0209(9) 0.0077(9) 0.0153(9)
O1 0.0411(8) 0.0373(8) 0.0450(8) -0.0025(6) -0.0217(7) -0.0103(7)
O2 0.0591(10) 0.0591(11) 0.0561(10) -0.0027(8) -0.0248(9) -0.0260(9)
O3 0.0371(7) 0.0321(7) 0.0362(7) -0.0036(6) -0.0114(6) -0.0081(6)
O4 0.0421(8) 0.0345(8) 0.0342(7) -0.0117(6) -0.0089(6) 0.0032(6)
O5 0.0291(7) 0.0359(7) 0.0359(7) 0.0010(6) -0.0051(6) -0.0060(6)
O6 0.1039(18) 0.0500(12) 0.139(3) 0.0025(12) -0.0657(17) -0.0239(13)
N1 0.0298(8) 0.0292(8) 0.0268(8) 0.0024(6) -0.0095(7) -0.0037(6)
C1 0.0486(12) 0.0384(11) 0.0384(11) 0.0015(9) -0.0205(10) -0.0009(9)
C2 0.0583(14) 0.0368(11) 0.0362(11) 0.0028(10) -0.0135(10) 0.0077(9)
C3 0.0505(13) 0.0295(10) 0.0392(11) -0.0049(9) -0.0048(10) 0.0026(9)
C4 0.0354(10) 0.0322(10) 0.0327(10) -0.0055(8) -0.0049(8) -0.0049(8)
C5 0.0285(9) 0.0262(9) 0.0272(9) 0.0007(7) -0.0061(7) -0.0023(7)
C6 0.0311(9) 0.0282(9) 0.0307(9) -0.0002(7) -0.0107(8) -0.0017(8)
C7 0.0340(10) 0.0297(9) 0.0371(10) -0.0020(8) -0.0165(9) -0.0038(8)
C8 0.0455(12) 0.0320(10) 0.0397(11) -0.0033(9) -0.0166(10) -0.0052(9)
C9 0.0428(12) 0.0391(11) 0.0391(11) -0.0022(9) -0.0067(10) -0.0138(9)
C10 0.0388(11) 0.0299(10) 0.0398(11) 0.0033(8) -0.0077(9) -0.0075(8)
C11 0.0290(9) 0.0315(10) 0.0351(10) 0.0027(7) -0.0105(8) -0.0045(8)
C12 0.0285(9) 0.0314(10) 0.0375(10) 0.0002(7) -0.0122(8) -0.0065(8)
C13 0.0333(10) 0.0297(9) 0.0311(9) 0.0045(8) -0.0104(8) -0.0049(8)
C14 0.0337(10) 0.0359(11) 0.0493(12) -0.0054(8) -0.0165(9) -0.0044(9)
C15 0.0333(10) 0.0373(10) 0.0336(10) 0.0002(8) -0.0114(8) -0.0060(8)
C16 0.0389(11) 0.0426(12) 0.0403(11) 0.0003(9) -0.0070(9) -0.0123(9)
C17 0.0408(12) 0.0608(15) 0.0385(12) -0.0042(10) -0.0031(10) -0.0146(11)
C18 0.0466(13) 0.0652(16) 0.0393(12) -0.0142(12) -0.0055(11) 0.0066(11)
C19 0.0554(15) 0.0451(13) 0.0589(15) -0.0027(11) -0.0084(13) 0.0094(11)
C20 0.0423(12) 0.0399(12) 0.0510(13) 0.0037(9) -0.0055(10) -0.0002(10)
C21 0.0296(9) 0.0289(9) 0.0291(9) -0.0025(7) -0.0081(8) -0.0054(7)
C22 0.0508(12) 0.0330(10) 0.0454(12) -0.0059(9) -0.0244(10) 0.0006(9)
C23 0.0505(13) 0.0485(13) 0.0586(15) 0.0001(11) -0.0316(12) -0.0029(11)
C24 0.0346(11) 0.0535(13) 0.0411(11) -0.0080(9) -0.0097(9) -0.0133(10)
C25 0.0383(11) 0.0371(11) 0.0411(11) -0.0110(9) -0.0046(9) -0.0098(9)
C26 0.0334(10) 0.0281(9) 0.0355(10) -0.0016(8) -0.0078(8) -0.0031(8)
C27 0.0471(14) 0.0791(19) 0.0609(16) -0.0192(13) -0.0196(12) -0.0154(14)
C28 0.104(3) 0.069(3) 0.156(5) -0.003(2) -0.035(3) -0.032(3)
C29 0.143(5) 0.095(3) 0.139(5) -0.031(3) -0.031(4) -0.029(3)

loop_
_atom_type_symbol
_atom_type_description
_atom_type_scat_dispersion_real
_atom_type_scat_dispersion_imag
_atom_type_scat_source
C C 0.0033 0.0016
;
International Tables for Crystallography
(1992, Vol. C, Tables 4.2.6.8 and 6.1.1.4)
;
H H 0.0000 0.0000
;
International Tables for Crystallography
(1992, Vol. C, Table 6.1.1.4)
;
F F 0.0171 0.0103
;
International Tables for Crystallography
(1992, Vol. C, Tables 4.2.6.8 and 6.1.1.4)
;
N N 0.0061 0.0033
;
International Tables for Crystallography
(1992, Vol. C, Tables 4.2.6.8 and 6.1.1.4)
;
O O 0.0106 0.0060
;
International Tables for Crystallography
(1992, Vol. C, Tables 4.2.6.8 and 6.1.1.4)
;
S S 0.1246 0.1234
;
International Tables for Crystallography
(1992, Vol. C, Tables 4.2.6.8 and 6.1.1.4)
;

loop_
_geom_angle_atom_site_label_1
_geom_angle_atom_site_label_2
_geom_angle_atom_site_label_3
_geom_angle
_geom_angle_publ_flag
O4 S1 O5 119.94(8) yes
O4 S1 N1 106.85(8) yes
O4 S1 C21 106.61(10) yes
O5 S1 N1 106.56(9) yes
O5 S1 C21 108.98(9) yes
N1 S1 C21 107.29(9) yes
C7 O1 C8 119.23(18) yes
C8 O3 C9 115.86(17) yes
S1 N1 C5 121.82(12) yes
S1 N1 C13 117.41(13) yes
C5 N1 C13 119.12(14) yes
C2 C1 C6 120.5(3) yes
C1 C2 C3 119.9(2) yes
C2 C3 C4 120.1(2) yes
C3 C4 C5 120.5(2) yes
N1 C5 C4 120.58(19) yes
N1 C5 C6 119.62(16) yes
C4 C5 C6 119.74(18) yes
C1 C6 C5 119.15(18) yes
C1 C6 C7 119.3(2) yes
C5 C6 C7 121.51(17) yes
O1 C7 C6 112.54(16) yes
O1 C7 C14 104.05(18) yes
C6 C7 C14 111.47(15) yes
O1 C8 O2 120.5(3) yes
O1 C8 O3 112.73(19) yes
O2 C8 O3 126.80(19) yes
O3 C9 C10 106.96(17) yes
C9 C10 C11 113.88(17) yes
C10 C11 C12 122.55(16) yes
C10 C11 C15 117.95(16) yes
C12 C11 C15 119.50(18) yes
C11 C12 C13 127.40(18) yes
N1 C13 C12 110.56(15) yes
F1 C14 F2 107.19(17) yes
F1 C14 F3 106.72(19) yes
F1 C14 C7 112.26(16) yes
F2 C14 F3 107.40(17) yes
F2 C14 C7 109.74(19) yes
F3 C14 C7 113.23(17) yes
C11 C15 C16 122.09(18) yes
C11 C15 C20 120.02(17) yes
C16 C15 C20 117.88(18) yes
C15 C16 C17 121.5(2) yes
C16 C17 C18 118.1(2) yes
F4 C18 C17 118.9(2) yes
F4 C18 C19 118.5(3) yes
C17 C18 C19 122.6(3) yes
C18 C19 C20 118.5(3) yes
C15 C20 C19 121.4(2) yes
S1 C21 C22 119.91(15) yes
S1 C21 C26 119.42(16) yes
C22 C21 C26 120.7(2) yes
C21 C22 C23 119.0(2) yes
C22 C23 C24 121.5(3) yes
C23 C24 C25 118.2(3) yes
C23 C24 C27 120.5(3) yes
C25 C24 C27 121.2(2) yes
C24 C25 C26 121.5(2) yes
C21 C26 C25 119.12(19) yes
O6 C28 C29 110.9(4) yes
C28 O6 H6 109.475 no
C2 C1 H1 119.721 no
C6 C1 H1 119.732 no
C1 C2 H2 120.042 no
C3 C2 H2 120.026 no
C2 C3 H3 119.935 no
C4 C3 H3 119.931 no
C3 C4 H4 119.759 no
C5 C4 H4 119.757 no
O1 C7 H7 109.543 no
C6 C7 H7 109.550 no
C14 C7 H7 109.550 no
O3 C9 H9A 110.329 no
O3 C9 H9B 110.331 no
C10 C9 H9A 110.322 no
C10 C9 H9B 110.328 no
H9A C9 H9B 108.575 no
C9 C10 H10A 108.782 no
C9 C10 H10B 108.778 no
C11 C10 H10A 108.784 no
C11 C10 H10B 108.779 no
H10A C10 H10B 107.664 no
C11 C12 H12 116.303 no
C13 C12 H12 116.293 no
N1 C13 H13A 109.536 no
N1 C13 H13B 109.540 no
C12 C13 H13A 109.543 no
C12 C13 H13B 109.533 no
H13A C13 H13B 108.087 no
C15 C16 H16 119.237 no
C17 C16 H16 119.248 no
C16 C17 H17 120.932 no
C18 C17 H17 120.941 no
C18 C19 H19 120.771 no
C20 C19 H19 120.771 no
C15 C20 H20 119.299 no
C19 C20 H20 119.295 no
C21 C22 H22 120.509 no
C23 C22 H22 120.499 no
C22 C23 H23 119.256 no
C24 C23 H23 119.251 no
C24 C25 H25 119.247 no
C26 C25 H25 119.257 no
C21 C26 H26 120.441 no
C25 C26 H26 120.439 no
C24 C27 H27A 109.469 no
C24 C27 H27B 109.473 no
C24 C27 H27C 109.468 no
H27A C27 H27B 109.477 no
H27A C27 H27C 109.468 no
H27B C27 H27C 109.472 no
O6 C28 H28A 109.465 no
O6 C28 H28B 109.461 no
C29 C28 H28A 109.465 no
C29 C28 H28B 109.466 no
H28A C28 H28B 108.049 no
C28 C29 H29A 109.471 no
C28 C29 H29B 109.466 no
C28 C29 H29C 109.468 no
H29A C29 H29B 109.472 no
H29A C29 H29C 109.476 no
H29B C29 H29C 109.474 no

loop_
_geom_bond_atom_site_label_1
_geom_bond_atom_site_label_2
_geom_bond_distance
_geom_bond_publ_flag
S1 O4 1.4342(14) yes
S1 O5 1.4308(14) yes
S1 N1 1.6352(16) yes
S1 C21 1.770(3) yes
F1 C14 1.338(3) yes
F2 C14 1.333(3) yes
F3 C14 1.334(3) yes
F4 C18 1.360(3) yes
O1 C7 1.443(3) yes
O1 C8 1.345(3) yes
O2 C8 1.201(3) yes
O3 C8 1.318(3) yes
O3 C9 1.462(3) yes
O6 C28 1.417(5) yes
N1 C5 1.441(3) yes
N1 C13 1.494(3) yes
C1 C2 1.385(3) yes
C1 C6 1.395(3) yes
C2 C3 1.380(4) yes
C3 C4 1.381(3) yes
C4 C5 1.390(3) yes
C5 C6 1.395(3) yes
C6 C7 1.512(3) yes
C7 C14 1.520(3) yes
C9 C10 1.510(4) yes
C10 C11 1.516(3) yes
C11 C12 1.335(3) yes
C11 C15 1.491(3) yes
C12 C13 1.490(3) yes
C15 C16 1.393(3) yes
C15 C20 1.394(3) yes
C16 C17 1.388(3) yes
C17 C18 1.371(4) yes
C18 C19 1.373(4) yes
C19 C20 1.382(4) yes
C21 C22 1.386(3) yes
C21 C26 1.389(3) yes
C22 C23 1.392(4) yes
C23 C24 1.384(4) yes
C24 C25 1.391(4) yes
C24 C27 1.513(4) yes
C25 C26 1.385(4) yes
C28 C29 1.377(8) yes
O6 H6 0.840 no
C1 H1 0.950 no
C2 H2 0.950 no
C3 H3 0.950 no
C4 H4 0.950 no
C7 H7 1.000 no
C9 H9A 0.990 no
C9 H9B 0.990 no
C10 H10A 0.990 no
C10 H10B 0.990 no
C12 H12 0.950 no
C13 H13A 0.990 no
C13 H13B 0.990 no
C16 H16 0.950 no
C17 H17 0.950 no
C19 H19 0.950 no
C20 H20 0.950 no
C22 H22 0.950 no
C23 H23 0.950 no
C25 H25 0.950 no
C26 H26 0.950 no
C27 H27A 0.980 no
C27 H27B 0.980 no
C27 H27C 0.980 no
C28 H28A 0.990 no
C28 H28B 0.990 no
C29 H29A 0.980 no
C29 H29B 0.980 no
C29 H29C 0.980 no

loop_
_geom_contact_atom_site_label_1
_geom_contact_atom_site_label_2
_geom_contact_distance
_geom_contact_publ_flag
_geom_contact_site_symmetry_2
S1 F2 3.4321(17) no .
S1 C4 3.3784(19) no .
F1 O1 2.6507(18) no .
F2 O1 3.520(2) no .
F2 O4 3.519(3) no .
F2 O5 3.026(3) no .
F2 N1 3.389(2) no .
F2 C5 3.378(2) no .
F2 C6 2.923(2) no .
F3 O1 2.8197(19) no .
F3 C1 2.977(3) no .
F3 C6 2.857(3) no .
O1 C1 2.874(3) no .
O1 C9 3.557(3) no .
O2 C7 3.510(3) no .
O2 C9 2.700(3) no .
O3 C1 3.477(3) no .
O3 C5 3.417(3) no .
O3 C6 2.855(3) no .
O3 C7 2.563(3) no .
O3 C11 2.922(3) no .
O3 C12 3.262(3) no .
O3 C13 3.230(3) no .
O4 C13 2.988(2) no .
O4 C22 2.896(3) no .
O5 C4 3.281(3) no .
O5 C5 2.822(3) no .
O5 C26 3.013(3) no .
N1 C7 2.899(3) no .
N1 C11 3.595(3) no .
N1 C26 3.462(3) no .
C1 C4 2.765(4) no .
C1 C8 3.450(3) no .
C1 C14 3.219(3) no .
C2 C5 2.779(3) no .
C3 C6 2.783(3) no .
C4 C12 3.219(3) no .
C4 C13 3.399(3) no .
C5 C12 2.857(3) no .
C5 C14 3.457(3) no .
C6 C8 3.086(3) no .
C6 C13 3.323(3) no .
C7 C13 3.493(3) no .
C8 C10 3.582(4) no .
C9 C12 3.420(4) no .
C9 C15 3.333(4) no .
C10 C13 3.060(3) no .
C10 C16 3.057(3) no .
C12 C20 2.939(3) no .
C13 C21 3.255(3) no .
C15 C18 2.763(3) no .
C16 C19 2.766(4) no .
C17 C20 2.771(3) no .
C21 C24 2.788(4) no .
C22 C25 2.770(3) no .
C23 C26 2.770(4) no .
F1 F1 3.2422(18) no 2_455
F1 C13 3.368(3) no 2_555
F1 C22 3.439(3) no 2_555
F2 C23 3.567(3) no 1_455
F3 C11 3.484(3) no 1_455
F3 C12 3.191(3) no 1_455
F3 C15 3.332(3) no 1_455
F3 C20 3.570(4) no 1_455
F4 C2 3.367(3) no 2_664
F4 C3 3.240(3) no 2_664
F4 C28 3.494(5) no 1_654
O1 O4 3.289(2) no 2_555
O1 C16 3.397(3) no 1_455
O2 O4 3.599(3) no 2_555
O2 O6 2.832(4) no 2_555
O2 C28 3.428(6) no 2_555
O3 O4 2.9429(18) no 2_555
O4 O1 3.289(2) no 2_555
O4 O2 3.599(3) no 2_555
O4 O3 2.9429(18) no 2_555
O4 C7 3.374(3) no 2_555
O4 C8 3.043(3) no 2_555
O4 C9 3.469(3) no 2_555
O5 C3 3.511(3) no 2_565
O5 C4 3.366(3) no 2_565
O5 C26 3.397(3) no 2_565
O5 C27 3.561(3) no 1_455
O6 O2 2.832(4) no 2_555
O6 C16 3.235(3) no 2_655
C2 F4 3.367(3) no 2_664
C3 F4 3.240(3) no 2_664
C3 O5 3.511(3) no 2_565
C3 C26 3.364(3) no 2_565
C4 O5 3.366(3) no 2_565
C4 C26 3.487(3) no 2_565
C7 O4 3.374(3) no 2_555
C8 O4 3.043(3) no 2_555
C9 O4 3.469(3) no 2_555
C11 F3 3.484(3) no 1_655
C12 F3 3.191(3) no 1_655
C13 F1 3.368(3) no 2_555
C15 F3 3.332(3) no 1_655
C16 O1 3.397(3) no 1_655
C16 O6 3.235(3) no 2_655
C20 F3 3.570(4) no 1_655
C22 F1 3.439(3) no 2_555
C23 F2 3.567(3) no 1_655
C26 O5 3.397(3) no 2_565
C26 C3 3.364(3) no 2_565
C26 C4 3.487(3) no 2_565
C27 O5 3.561(3) no 1_655
C28 F4 3.494(5) no 1_456
C28 O2 3.428(6) no 2_555
S1 H4 3.2648 no .
S1 H7 3.5200 no .
S1 H13A 2.6322 no .
S1 H13B 3.2604 no .
S1 H22 2.8431 no .
S1 H26 2.8336 no .
F1 H7 2.6458 no .
F2 H7 2.5295 no .
F3 H1 2.6912 no .
F3 H7 3.2182 no .
F4 H17 2.5455 no .
F4 H19 2.5361 no .
O1 H1 2.6004 no .
O2 H9A 2.9110 no .
O2 H9B 2.4801 no .
O3 H7 2.4340 no .
O3 H10A 3.2461 no .
O3 H10B 2.5698 no .
O3 H13B 2.6080 no .
O4 H7 3.5656 no .
O4 H13A 2.6782 no .
O4 H13B 3.2678 no .
O4 H22 2.5277 no .
O5 H4 3.2773 no .
O5 H26 2.7077 no .
O6 H29A 3.1513 no .
O6 H29B 2.5021 no .
O6 H29C 2.5021 no .
N1 H4 2.6284 no .
N1 H7 2.4577 no .
N1 H12 2.6676 no .
N1 H26 3.4190 no .
C1 H3 3.2517 no .
C1 H7 3.3057 no .
C2 H4 3.2487 no .
C3 H1 3.2498 no .
C3 H20 3.1917 no .
C4 H2 3.2504 no .
C4 H12 2.9015 no .
C4 H20 3.0011 no .
C4 H26 3.0793 no .
C5 H1 3.2651 no .
C5 H3 3.2618 no .
C5 H7 2.6117 no .
C5 H12 2.9424 no .
C5 H13A 3.3215 no .
C5 H13B 2.9205 no .
C6 H2 3.2712 no .
C6 H4 3.2663 no .
C6 H13B 3.3058 no .
C7 H1 2.6536 no .
C7 H13B 3.0841 no .
C8 H1 3.2662 no .
C8 H7 2.5995 no .
C8 H9A 2.7541 no .
C8 H9B 2.4959 no .
C9 H13B 3.1995 no .
C10 H12 3.3375 no .
C10 H13A 3.5926 no .
C10 H13B 2.6408 no .
C10 H16 2.7772 no .
C11 H9A 2.7431 no .
C11 H9B 3.3833 no .
C11 H13A 3.0996 no .
C11 H13B 2.6386 no .
C11 H16 2.6852 no .
C11 H20 2.6455 no .
C12 H4 3.1849 no .
C12 H10A 3.2081 no .
C12 H10B 2.5942 no .
C12 H20 2.6985 no .
C13 H4 3.4549 no .
C13 H7 2.7869 no .
C13 H10B 2.6830 no .
C13 H22 3.5320 no .
C14 H1 3.1742 no .
C15 H9A 3.0858 no .
C15 H10A 2.6709 no .
C15 H10B 3.3617 no .
C15 H12 2.5319 no .
C15 H17 3.2854 no .
C15 H19 3.2791 no .
C16 H9A 3.4917 no .
C16 H10A 2.6634 no .
C16 H20 3.2472 no .
C17 H19 3.2611 no .
C18 H16 3.2241 no .
C18 H20 3.2247 no .
C19 H17 3.2624 no .
C20 H12 2.6360 no .
C20 H16 3.2468 no .
C21 H4 3.3168 no .
C21 H12 3.5752 no .
C21 H13A 2.8610 no .
C21 H23 3.2499 no .
C21 H25 3.2476 no .
C22 H13A 2.8982 no .
C22 H26 3.2693 no .
C23 H25 3.2399 no .
C23 H27A 3.3086 no .
C23 H27B 2.7645 no .
C23 H27C 2.7645 no .
C24 H22 3.2778 no .
C24 H26 3.2780 no .
C25 H23 3.2408 no .
C25 H27A 2.5747 no .
C25 H27B 3.1477 no .
C25 H27C 3.1536 no .
C26 H4 2.8724 no .
C26 H22 3.2700 no .
C27 H23 2.6603 no .
C27 H25 2.6803 no .
C29 H6 3.0174 no .
H1 H2 2.3316 no .
H1 H7 3.5765 no .
H2 H3 2.3298 no .
H3 H4 2.3265 no .
H3 H20 3.3103 no .
H4 H12 2.6273 no .
H4 H20 2.9840 no .
H4 H26 2.3350 no .
H6 H28A 2.2076 no .
H6 H28B 2.1965 no .
H6 H29B 3.2579 no .
H6 H29C 3.2654 no .
H7 H13A 3.5020 no .
H7 H13B 2.2543 no .
H9A H10A 2.3818 no .
H9A H10B 2.8637 no .
H9A H16 3.4538 no .
H9B H10A 2.3472 no .
H9B H10B 2.3652 no .
H10A H13B 3.5302 no .
H10A H16 2.1177 no .
H10B H12 3.5100 no .
H10B H13A 3.0604 no .
H10B H13B 2.0928 no .
H10B H16 3.5200 no .
H12 H13A 2.4641 no .
H12 H13B 2.8629 no .
H12 H20 2.2799 no .
H13A H22 2.6702 no .
H16 H17 2.3401 no .
H19 H20 2.3330 no .
H22 H23 2.3389 no .
H23 H27A 3.5907 no .
H23 H27B 2.7096 no .
H23 H27C 2.6991 no .
H25 H26 2.3307 no .
H25 H27A 2.3606 no .
H25 H27B 3.3392 no .
H25 H27C 3.3426 no .
H28A H29A 2.2302 no .
H28A H29B 2.7538 no .
H28A H29C 2.2403 no .
H28B H29A 2.2302 no .
H28B H29B 2.2403 no .
H28B H29C 2.7538 no .
F1 H13A 2.4822 no 2_555
F1 H13B 3.4854 no 2_555
F1 H22 2.7504 no 2_555
F2 H10B 3.1740 no 2_555
F2 H13A 3.3721 no 2_555
F2 H13B 3.3631 no 2_555
F2 H23 3.4084 no 1_455
F2 H25 3.1201 no 2_565
F2 H27C 3.1049 no 1_455
F3 H12 2.6689 no 1_455
F3 H25 2.8667 no 2_565
F3 H27A 3.2140 no 2_565
F4 H1 3.4961 no 1_655
F4 H2 2.8753 no 2_664
F4 H3 2.6241 no 2_664
F4 H28A 2.8844 no 1_654
F4 H28B 3.1800 no 1_654
F4 H29A 2.8176 no 2_665
O1 H6 3.4167 no 2_555
O1 H16 3.2702 no 1_455
O1 H22 2.8282 no 2_555
O2 H6 3.2970 no 1_554
O2 H6 2.0327 no 2_555
O2 H16 3.2944 no 1_455
O2 H17 3.1595 no 1_455
O2 H17 2.6862 no 2_654
O2 H22 3.2317 no 2_555
O2 H28A 3.2403 no 2_555
O2 H28B 3.4071 no 1_554
O2 H28B 3.5298 no 2_555
O3 H28B 3.4600 no 1_554
O4 H7 2.6348 no 2_555
O4 H9B 3.2434 no 2_555
O4 H10B 3.0174 no 2_555
O4 H13B 2.8062 no 2_555
O5 H3 3.1456 no 2_565
O5 H4 2.8724 no 2_565
O5 H25 3.5849 no 2_565
O5 H26 2.5120 no 2_565
O5 H27C 2.6274 no 1_455
O6 H9A 2.7620 no 1_556
O6 H10A 3.1677 no 2_655
O6 H16 2.3650 no 2_655
O6 H17 3.3855 no 2_655
O6 H22 3.5891 no .
O6 H23 3.1710 no .
C1 H25 3.4971 no 2_565
C1 H28B 3.2394 no 1_554
C2 H28A 3.5191 no 2_565
C2 H28B 3.4776 no 1_554
C2 H29A 3.3067 no 1_554
C3 H26 3.2541 no 2_565
C4 H26 3.0015 no 2_565
C4 H27A 3.5739 no 2_665
C5 H26 3.3533 no 2_565
C6 H25 3.5838 no 2_565
C7 H13A 3.5275 no 2_555
C7 H22 3.5169 no 2_555
C8 H6 3.0387 no 2_555
C8 H22 3.1251 no 2_555
C8 H28B 3.3270 no 1_554
C9 H17 3.1931 no 2_654
C10 H23 3.2641 no 2_655
C13 H7 3.4950 no 2_555
C14 H13A 3.2587 no 2_555
C14 H25 3.5008 no 2_565
C15 H29B 3.2675 no 1_554
C16 H1 3.5330 no 1_655
C16 H6 3.0014 no 2_655
C16 H9A 3.5479 no 2_654
C17 H1 3.1487 no 1_655
C17 H6 3.2936 no 2_655
C17 H9A 3.4279 no 2_654
C17 H9B 2.9938 no 2_654
C17 H28B 3.3996 no 1_654
C18 H1 3.0349 no 1_655
C18 H28B 3.5858 no 1_654
C18 H29A 3.4495 no 2_665
C19 H1 3.3448 no 1_655
C19 H19 3.2807 no 2_664
C19 H27B 3.4473 no 2_665
C19 H29A 3.2961 no 2_665
C19 H29B 3.1389 no 1_554
C19 H29C 3.5402 no 2_665
C20 H27A 3.5400 no 2_665
C20 H27B 3.5284 no 2_665
C20 H29B 2.8057 no 1_554
C21 H3 3.5779 no 2_565
C22 H28A 3.5069 no .
C23 H10A 3.5812 no 2_655
C23 H28A 3.4565 no .
C23 H29C 3.2265 no .
C24 H25 3.3631 no 2_665
C24 H29C 3.3556 no .
C25 H25 3.3381 no 2_665
C25 H27A 3.2609 no 2_665
C25 H27C 3.4899 no 2_665
C26 H3 3.5516 no 2_565
C26 H27A 3.3433 no 2_665
C26 H27C 3.5605 no 2_665
C27 H4 3.2025 no 2_665
C27 H20 3.5218 no 2_665
C27 H25 3.3234 no 2_665
C27 H29C 3.2706 no .
C28 H2 3.4516 no 2_565
C28 H9A 3.3625 no 1_556
C28 H17 3.4530 no 1_456
C29 H2 3.3855 no 2_565
C29 H19 3.0251 no 2_665
C29 H27B 3.4239 no .
H1 F4 3.4961 no 1_455
H1 C16 3.5330 no 1_455
H1 C17 3.1487 no 1_455
H1 C18 3.0349 no 1_455
H1 C19 3.3448 no 1_455
H1 H17 3.4828 no 1_455
H1 H28B 3.0168 no 1_554
H2 F4 2.8753 no 2_664
H2 C28 3.4516 no 2_565
H2 C29 3.3855 no 2_565
H2 H28A 2.7600 no 2_565
H2 H28B 3.4277 no 1_554
H2 H29A 2.9874 no 1_554
H2 H29A 2.8140 no 2_565
H2 H29C 3.4446 no 2_565
H3 F4 2.6241 no 2_664
H3 O5 3.1456 no 2_565
H3 C21 3.5779 no 2_565
H3 C26 3.5516 no 2_565
H3 H26 3.5403 no 2_565
H3 H27B 3.5790 no 2_665
H3 H27C 3.4738 no 2_665
H3 H28A 3.5358 no 2_565
H4 O5 2.8724 no 2_565
H4 C27 3.2025 no 2_665
H4 H26 3.1510 no 2_565
H4 H27A 2.7528 no 2_665
H4 H27B 3.4430 no 2_665
H4 H27C 2.9274 no 2_665
H6 O1 3.4167 no 2_555
H6 O2 3.2970 no 1_556
H6 O2 2.0327 no 2_555
H6 C8 3.0387 no 2_555
H6 C16 3.0014 no 2_655
H6 C17 3.2936 no 2_655
H6 H9A 2.9751 no 1_556
H6 H10A 3.5226 no 2_655
H6 H16 2.2371 no 2_655
H6 H17 3.3014 no 1_456
H6 H17 2.8665 no 2_655
H6 H22 3.4179 no .
H6 H23 3.5431 no .
H7 O4 2.6348 no 2_555
H7 C13 3.4950 no 2_555
H7 H13A 2.9843 no 2_555
H7 H13B 3.1974 no 2_555
H7 H22 3.3966 no 2_555
H9A O6 2.7620 no 1_554
H9A C16 3.5479 no 2_654
H9A C17 3.4279 no 2_654
H9A C28 3.3625 no 1_554
H9A H6 2.9751 no 1_554
H9A H16 3.2215 no 2_654
H9A H17 3.0177 no 2_654
H9A H28B 3.1543 no 1_554
H9A H29B 3.0811 no 1_554
H9B O4 3.2434 no 2_555
H9B C17 2.9938 no 2_654
H9B H17 2.5291 no 2_654
H10A O6 3.1677 no 2_655
H10A C23 3.5812 no 2_655
H10A H6 3.5226 no 2_655
H10A H23 2.6451 no 2_655
H10B F2 3.1740 no 2_555
H10B O4 3.0174 no 2_555
H10B H23 2.9699 no 2_655
H12 F3 2.6689 no 1_655
H12 H27A 2.9776 no 2_665
H13A F1 2.4822 no 2_555
H13A F2 3.3721 no 2_555
H13A C7 3.5275 no 2_555
H13A C14 3.2587 no 2_555
H13A H7 2.9843 no 2_555
H13B F1 3.4854 no 2_555
H13B F2 3.3631 no 2_555
H13B O4 2.8062 no 2_555
H13B H7 3.1974 no 2_555
H16 O1 3.2702 no 1_655
H16 O2 3.2944 no 1_655
H16 O6 2.3650 no 2_655
H16 H6 2.2371 no 2_655
H16 H9A 3.2215 no 2_654
H17 O2 3.1595 no 1_655
H17 O2 2.6862 no 2_654
H17 O6 3.3855 no 2_655
H17 C9 3.1931 no 2_654
H17 C28 3.4530 no 1_654
H17 H1 3.4828 no 1_655
H17 H6 3.3014 no 1_654
H17 H6 2.8665 no 2_655
H17 H9A 3.0177 no 2_654
H17 H9B 2.5291 no 2_654
H17 H28A 3.2451 no 1_654
H17 H28B 2.9095 no 1_654
H19 C19 3.2807 no 2_664
H19 C29 3.0251 no 2_665
H19 H19 2.6692 no 2_664
H19 H27B 2.9536 no 2_665
H19 H29A 2.6742 no 2_665
H19 H29B 3.3999 no 1_554
H19 H29B 3.1724 no 2_665
H19 H29C 2.7420 no 2_665
H20 C27 3.5218 no 2_665
H20 H27A 3.0639 no 2_665
H20 H27B 3.1015 no 2_665
H20 H29B 2.8504 no 1_554
H22 F1 2.7504 no 2_555
H22 O1 2.8282 no 2_555
H22 O2 3.2317 no 2_555
H22 O6 3.5891 no .
H22 C7 3.5169 no 2_555
H22 C8 3.1251 no 2_555
H22 H6 3.4179 no .
H22 H7 3.3966 no 2_555
H23 F2 3.4084 no 1_655
H23 O6 3.1710 no .
H23 C10 3.2641 no 2_655
H23 H6 3.5431 no .
H23 H10A 2.6451 no 2_655
H23 H10B 2.9699 no 2_655
H23 H28A 3.5271 no .
H23 H29C 2.9959 no .
H25 F2 3.1201 no 2_565
H25 F3 2.8667 no 2_565
H25 O5 3.5849 no 2_565
H25 C1 3.4971 no 2_565
H25 C6 3.5838 no 2_565
H25 C14 3.5008 no 2_565
H25 C24 3.3631 no 2_665
H25 C25 3.3381 no 2_665
H25 C27 3.3234 no 2_665
H25 H25 3.1885 no 2_665
H25 H27A 3.1322 no 2_665
H25 H27C 3.0121 no 2_665
H26 O5 2.5120 no 2_565
H26 C3 3.2541 no 2_565
H26 C4 3.0015 no 2_565
H26 C5 3.3533 no 2_565
H26 H3 3.5403 no 2_565
H26 H4 3.1510 no 2_565
H26 H26 3.1673 no 2_565
H26 H27A 3.2859 no 2_665
H26 H27C 3.1627 no 2_665
H27A F3 3.2140 no 2_565
H27A C4 3.5739 no 2_665
H27A C20 3.5400 no 2_665
H27A C25 3.2609 no 2_665
H27A C26 3.3433 no 2_665
H27A H4 2.7528 no 2_665
H27A H12 2.9776 no 2_665
H27A H20 3.0639 no 2_665
H27A H25 3.1322 no 2_665
H27A H26 3.2859 no 2_665
H27B C19 3.4473 no 2_665
H27B C20 3.5284 no 2_665
H27B C29 3.4239 no .
H27B H3 3.5790 no 2_665
H27B H4 3.4430 no 2_665
H27B H19 2.9536 no 2_665
H27B H20 3.1015 no 2_665
H27B H29C 2.4665 no .
H27C F2 3.1049 no 1_655
H27C O5 2.6274 no 1_655
H27C C25 3.4899 no 2_665
H27C C26 3.5605 no 2_665
H27C H3 3.4738 no 2_665
H27C H4 2.9274 no 2_665
H27C H25 3.0121 no 2_665
H27C H26 3.1627 no 2_665
H28A F4 2.8844 no 1_456
H28A O2 3.2403 no 2_555
H28A C2 3.5191 no 2_565
H28A C22 3.5069 no .
H28A C23 3.4565 no .
H28A H2 2.7600 no 2_565
H28A H3 3.5358 no 2_565
H28A H17 3.2451 no 1_456
H28A H23 3.5271 no .
H28B F4 3.1800 no 1_456
H28B O2 3.4071 no 1_556
H28B O2 3.5298 no 2_555
H28B O3 3.4600 no 1_556
H28B C1 3.2394 no 1_556
H28B C2 3.4776 no 1_556
H28B C8 3.3270 no 1_556
H28B C17 3.3996 no 1_456
H28B C18 3.5858 no 1_456
H28B H1 3.0168 no 1_556
H28B H2 3.4277 no 1_556
H28B H9A 3.1543 no 1_556
H28B H17 2.9095 no 1_456
H29A F4 2.8176 no 2_665
H29A C2 3.3067 no 1_556
H29A C18 3.4495 no 2_665
H29A C19 3.2961 no 2_665
H29A H2 2.9874 no 1_556
H29A H2 2.8140 no 2_565
H29A H19 2.6742 no 2_665
H29B C15 3.2675 no 1_556
H29B C19 3.1389 no 1_556
H29B C20 2.8057 no 1_556
H29B H9A 3.0811 no 1_556
H29B H19 3.3999 no 1_556
H29B H19 3.1724 no 2_665
H29B H20 2.8504 no 1_556
H29C C19 3.5402 no 2_665
H29C C23 3.2265 no .
H29C C24 3.3556 no .
H29C C27 3.2706 no .
H29C H2 3.4446 no 2_565
H29C H19 2.7420 no 2_665
H29C H23 2.9959 no .
H29C H27B 2.4665 no .

loop_
_geom_hbond_atom_site_label_D
_geom_hbond_atom_site_label_H
_geom_hbond_atom_site_label_A
_geom_hbond_site_symmetry_A
_geom_hbond_distance_DA
_geom_hbond_distance_DH
_geom_hbond_distance_HA
_geom_hbond_angle_DHA
_geom_hbond_publ_flag
O6 H6 O2 2_555 2.832(4) 0.840 2.033 158.7 no

loop_
_geom_torsion_atom_site_label_1
_geom_torsion_atom_site_label_2
_geom_torsion_atom_site_label_3
_geom_torsion_atom_site_label_4
_geom_torsion
_geom_torsion_publ_flag
O4 S1 N1 C5 142.23(12) no
O4 S1 N1 C13 -52.54(13) no
O4 S1 C21 C22 15.03(15) no
O4 S1 C21 C26 -164.19(12) no
O5 S1 N1 C5 12.88(14) no
O5 S1 N1 C13 178.11(10) no
O5 S1 C21 C22 145.83(12) no
O5 S1 C21 C26 -33.39(15) no
N1 S1 C21 C22 -99.16(13) no
N1 S1 C21 C26 81.62(13) no
C21 S1 N1 C5 -103.74(13) no
C21 S1 N1 C13 61.49(13) no
C7 O1 C8 O2 174.54(15) no
C7 O1 C8 O3 -6.2(3) no
C8 O1 C7 C6 72.5(2) no
C8 O1 C7 C14 -166.65(14) no
C8 O3 C9 C10 -159.19(14) no
C9 O3 C8 O1 175.84(14) no
C9 O3 C8 O2 -4.9(3) no
S1 N1 C5 C4 72.27(18) no
S1 N1 C5 C6 -110.46(15) no
S1 N1 C13 C12 -127.31(13) no
C5 N1 C13 C12 38.3(3) no
C13 N1 C5 C4 -92.72(19) no
C13 N1 C5 C6 84.55(19) no
C2 C1 C6 C5 -0.1(3) no
C2 C1 C6 C7 -179.53(16) no
C6 C1 C2 C3 -0.7(3) no
C1 C2 C3 C4 1.1(3) no
C2 C3 C4 C5 -0.7(3) no
C3 C4 C5 N1 177.17(15) no
C3 C4 C5 C6 -0.1(3) no
N1 C5 C6 C1 -176.80(13) no
N1 C5 C6 C7 2.6(3) no
C4 C5 C6 C1 0.5(3) no
C4 C5 C6 C7 179.92(14) no
C1 C6 C7 O1 38.1(3) no
C1 C6 C7 C14 -78.4(2) no
C5 C6 C7 O1 -141.34(16) no
C5 C6 C7 C14 102.19(19) no
O1 C7 C14 F1 52.4(2) no
O1 C7 C14 F2 171.44(14) no
O1 C7 C14 F3 -68.6(2) no
C6 C7 C14 F1 173.89(17) no
C6 C7 C14 F2 -67.0(3) no
C6 C7 C14 F3 53.0(3) no
O3 C9 C10 C11 -61.61(18) no
C9 C10 C11 C12 97.9(2) no
C9 C10 C11 C15 -81.8(2) no
C10 C11 C12 C13 -5.7(4) no
C10 C11 C15 C16 -37.9(3) no
C10 C11 C15 C20 143.52(19) no
C12 C11 C15 C16 142.4(2) no
C12 C11 C15 C20 -36.2(3) no
C15 C11 C12 C13 174.03(17) no
C11 C12 C13 N1 -128.9(2) no
C11 C15 C16 C17 -177.33(19) no
C11 C15 C20 C19 177.3(2) no
C16 C15 C20 C19 -1.3(4) no
C20 C15 C16 C17 1.3(4) no
C15 C16 C17 C18 -0.6(4) no
C16 C17 C18 F4 -179.8(3) no
C16 C17 C18 C19 -0.1(4) no
F4 C18 C19 C20 179.8(3) no
C17 C18 C19 C20 0.1(5) no
C18 C19 C20 C15 0.7(5) no
S1 C21 C22 C23 179.89(12) no
S1 C21 C26 C25 179.76(11) no
C22 C21 C26 C25 0.6(3) no
C26 C21 C22 C23 -0.9(3) no
C21 C22 C23 C24 1.0(3) no
C22 C23 C24 C25 -0.7(3) no
C22 C23 C24 C27 178.78(18) no
C23 C24 C25 C26 0.3(3) no
C27 C24 C25 C26 -179.14(18) no
C24 C25 C26 C21 -0.3(3) no
